data_4502991
loop_
_publ_author_name
'Ueto, Takamitsu'
'Takata, Noriyuki'
'Muroyama, Norihiro'
'Nedu, Akimitsu'
'Sasaki, Akito'
'Tanida, Satoshi'
'Terada, Katsuhide'

_publ_section_title
;
 Polymorphs and a Hydrate of Furosemide--Nicotinamide 1:1 Cocrystal
;
_journal_issue 1
_journal_name_full 'Crystal Growth &amp; Design'
_journal_page_first 485
_journal_paper_doi 10.1021/cg2013232
_journal_volume 12
_journal_year 2012
_chemical_formula_moiety 'C12 H11 Cl N2 O5 S, C6 H6 N2 O'
_chemical_formula_structural 'C12 H11 Cl N2 O5 S, C6 H6 N2 O'
_chemical_formula_sum 'C18 H17 Cl N4 O6 S'
_chemical_formula_weight 452.869
_chemical_name_common
;
furosemide nicotinamide 1:1 cocrystal form III
;
_chemical_name_systematic
;
4-chloro-2-[(2-furanylmethyl)amino]-5-sulfamoylbenzoic acid 
pyridine-3-carboxamide
;
_space_group_crystal_system monoclinic
_space_group_IT_number 14
_space_group_name_Hall '-P 2yn'
_space_group_name_H-M_alt 'P 1 21/n 1'
_symmetry_space_group_name_Hall '-P 2yn'
_symmetry_space_group_name_H-M 'P 1 21/n 1'
_cell_angle_alpha 90
_cell_angle_beta 94.8246(5)
_cell_angle_gamma 90
_cell_formula_units_Z 4
_cell_length_a 5.22828(4)
_cell_length_b 18.71272(17)
_cell_length_c 20.12138(18)
_cell_measurement_temperature 298
_cell_volume 1961.61(3)
_computing_cell_refinement 'PDXL Version 1.8.1.0 (Rigaku, 2010)'
_computing_data_collection 'Rigaku SmartLab'
_computing_publication_material 'PDXL Version 1.8.1.0 (Rigaku, 2010)'
_computing_structure_refinement 'PDXL Version 1.8.1.0 (Rigaku, 2010)'
_computing_structure_solution 'PDXL Version 1.8.1.0 (Rigaku, 2010)'
_diffrn_ambient_temperature 298
_diffrn_measurement_device_type 'Rigaku SmartLabGuidance'
_diffrn_measurement_method \q/2\q
_diffrn_radiation_type 'Cu K\a~1~'
_diffrn_radiation_wavelength 1.540593
_exptl_crystal_density_diffrn 1.53
_exptl_crystal_F_000 936.00
_pd_calc_method 'Rietveld Refinement'
_pd_char_colour white
_pd_meas_2theta_range_inc 0.0080
_pd_meas_2theta_range_max 98.0000
_pd_meas_2theta_range_min 4.0080
_pd_meas_number_of_points 11751
_pd_proc_ls_prof_R_factor 0.0348
_pd_proc_ls_prof_wR_expected 0.0303
_pd_proc_ls_prof_wR_factor 0.0446
_refine_ls_goodness_of_fit_all 1.4711
_refine_ls_hydrogen_treatment constr
_refine_ls_matrix_type full
_refine_ls_number_constraints 7
_refine_ls_number_parameters 91
_refine_ls_number_restraints 79
_refine_ls_shift/su_max 0.4000
_refine_ls_structure_factor_coef Fsqd
_refine_ls_weighting_scheme sigma
_reflns_d_resolution_high 1.0208
_reflns_d_resolution_low 13.6803
_reflns_limit_h_max 5
_reflns_limit_h_min 0
_reflns_limit_k_max 18
_reflns_limit_k_min 0
_reflns_limit_l_max 19
_reflns_limit_l_min -19
_reflns_number_total 1916
_cod_data_source_file cg2013232_si_001.cif
_cod_data_source_block FS_NCT_cocrystal_form_III
_cod_original_formula_sum 'C18 H17 Cl1 N4 O6 S1'
_cod_database_code 4502991
_rigaku_reference_intensity_ratio 0.39

loop_
_symmetry_equiv_pos_site_id
_symmetry_equiv_pos_as_xyz
1 x,y,z
2 1/2+x,1/2-y,1/2+z
3 -x,-y,-z
4 -1/2-x,-1/2+y,-1/2-z

loop_
_atom_site_label
_atom_site_type_symbol
_atom_site_fract_x
_atom_site_fract_y
_atom_site_fract_z
_atom_site_U_iso_or_equiv
_atom_site_adp_type
_atom_site_occupancy
C1 C 1.008904 0.538707 0.627812 0.039(3) Uiso 1
C2 C 0.838222 0.592939 0.643153 0.037(3) Uiso 1
C3 C 0.809007 0.653968 0.602562 0.000(3) Uiso 1
C4 C 0.967619 0.663775 0.550576 0.005(3) Uiso 1
C5 C 1.136289 0.609199 0.534724 0.032(3) Uiso 1
C6 C 1.165066 0.548061 0.575125 0.026(3) Uiso 1
S1 S 0.905195 0.745789 0.502186 0.0435(11) Uiso 1
C7 C 0.676167 0.587907 0.700291 0.052(3) Uiso 1
N1 N 1.055363 0.478766 0.665843 0.021(3) Uiso 1
C8 C 1.243998 0.427701 0.653513 0.035(3) Uiso 1
C9 C 1.277332 0.379454 0.716498 0.040(3) Uiso 1
O1 O 1.073229 0.337067 0.729161 0.124(3) Uiso 1
C10 C 1.135888 0.298748 0.786005 0.117(4) Uiso 1
C11 C 1.467987 0.369039 0.764449 0.029(3) Uiso 1
C12 C 1.374060 0.317325 0.808385 0.070(4) Uiso 1
Cl1 Cl 1.329654 0.620917 0.469389 0.0367(11) Uiso 1
O2 O 0.675320 0.533378 0.733117 0.027(2) Uiso 1
O3 O 1.150557 0.795515 0.510471 0.081(3) Uiso 1
O4 O 0.870987 0.725022 0.435611 0.042(2) Uiso 1
O5 O 0.510233 0.641603 0.705017 0.035(2) Uiso 1
N2 N 0.697803 0.787384 0.531259 0.005(2) Uiso 1
H1 H 0.961612 0.471624 0.700169 0.38(2) Uiso 1
H2 H 1.187521 0.399264 0.614720 0.38(2) Uiso 1
H3 H 1.287497 0.513824 0.566955 0.38(2) Uiso 1
H4 H 1.031835 0.265827 0.805481 0.38(2) Uiso 1
H5 H 1.404700 0.451348 0.646581 0.38(2) Uiso 1
H6 H 0.684530 0.687805 0.610200 0.38(2) Uiso 1
H7 H 0.408339 0.640747 0.733841 0.38(2) Uiso 1
H8 H 0.745573 0.797600 0.573694 0.38(2) Uiso 1
H9 H 1.628126 0.390997 0.768232 0.38(2) Uiso 1
H10 H 0.554358 0.761571 0.528977 0.38(2) Uiso 1
H11 H 1.464415 0.299395 0.846565 0.38(2) Uiso 1
C13 C 0.438444 0.037007 0.618002 0.055(3) Uiso 1
C14 C 0.275643 0.054883 0.666233 0.022(3) Uiso 1
N3 N 0.283701 0.118166 0.697967 0.027(2) Uiso 1
C15 C 0.466621 0.167512 0.680686 0.041(3) Uiso 1
C16 C 0.621687 0.088109 0.601886 0.022(3) Uiso 1
C17 C 0.632601 0.154987 0.634455 0.024(3) Uiso 1
C18 C 0.421328 -0.032299 0.584883 0.067(4) Uiso 1
O6 O 0.630610 -0.055436 0.569118 0.097(3) Uiso 1
N4 N 0.197568 -0.066177 0.577803 0.001(2) Uiso 1
H12 H 0.474280 0.211482 0.702304 0.38(3) Uiso 1
H13 H 0.154615 0.021425 0.677229 0.38(3) Uiso 1
H14 H 0.734859 0.077781 0.569930 0.38(3) Uiso 1
H15 H 0.751315 0.189447 0.624226 0.38(3) Uiso 1
H16 H 0.186908 -0.109119 0.558756 0.38(3) Uiso 1
H17 H 0.058233 -0.045944 0.592105 0.38(3) Uiso 1

loop_
_atom_type_symbol
_atom_type_description
_atom_type_scat_dispersion_real
_atom_type_scat_dispersion_imag
_atom_type_scat_Cromer_Mann_a1
_atom_type_scat_Cromer_Mann_b1
_atom_type_scat_Cromer_Mann_a2
_atom_type_scat_Cromer_Mann_b2
_atom_type_scat_Cromer_Mann_a3
_atom_type_scat_Cromer_Mann_b3
_atom_type_scat_Cromer_Mann_a4
_atom_type_scat_Cromer_Mann_b4
_atom_type_scat_Cromer_Mann_c
_atom_type_scat_source
C C 0.017 0.0090 2.31000 1.02000 1.58860 0.865000 20.8439 10.2075 0.568700 51.6512 0.215600
;
    International Tables for Crystallography Vol. C, Table 6.1.1.4 (1999),
    and KEK Report 88-14, 1-136.
;
Cl Cl 0.347 0.702 11.4604 7.19640 6.25560 1.64550 0.010400 1.16620 18.5194 47.7784 -9.5574
;
    International Tables for Crystallography Vol. C, Table 6.1.1.4 (1999),
    and KEK Report 88-14, 1-136.
;
H H 0.000 0.000 0.489918 0.262003 0.196767 0.049879 20.6593 7.74039 49.5519 2.20159 0.001305
;
    International Tables for Crystallography Vol. C, Table 6.1.1.4 (1999).
;
N N 0.029 0.018 12.2126 3.13220 2.01250 1.16630 0.005700 9.89330 28.9975 0.582600 -11.529
;
    International Tables for Crystallography Vol. C, Table 6.1.1.4 (1999),
    and KEK Report 88-14, 1-136.
;
O O 0.046 0.032 3.04850 2.28680 1.54630 0.867000 13.2771 5.70110 0.323900 32.9089 0.250800
;
    International Tables for Crystallography Vol. C, Table 6.1.1.4 (1999),
    and KEK Report 88-14, 1-136.
;
S S 0.319 0.557 6.90530 5.20340 1.43790 1.58630 1.46790 22.2151 0.253600 56.1720 0.866900
;
    International Tables for Crystallography Vol. C, Table 6.1.1.4 (1999),
    and KEK Report 88-14, 1-136.
;

loop_
_geom_angle_atom_site_label_1
_geom_angle_atom_site_label_2
_geom_angle_atom_site_label_3
_geom_angle
_geom_angle_publ_flag
O3 S1 O4 107.6400(4) yes
O3 S1 N2 105.1381(6) yes
O4 S1 N2 118.9311(4) yes
O2 C7 O5 124.0890(5) yes
O6 C18 N4 126.3835(5) yes
O1 C10 C12 107.2828(4) yes
O1 C9 C11 108.9757(5) yes
N3 C15 C17 123.5752(4) yes
N1 C8 C9 106.4017(5) yes
C4 S1 O3 109.2715(5) yes
C4 S1 O4 106.2817(5) yes
C4 S1 N2 109.3390(5) yes
C9 O1 C10 108.8893(5) yes
C1 N1 C8 123.4427(4) yes
C14 N3 C15 117.3650(5) yes
C4 C5 Cl1 119.7748(4) yes
C6 C5 Cl1 119.9837(3) yes
C3 C4 S1 114.6147(3) yes
C5 C4 S1 125.1722(5) yes
C8 C9 O1 116.8853(4) yes
C13 C18 O6 113.9104(3) yes
C2 C7 O2 120.0936(3) yes
C2 C7 O5 115.0178(4) yes
C2 C1 N1 123.8051(5) yes
C6 C1 N1 115.9720(3) yes
C13 C14 N3 123.3099(2) yes
C13 C18 N4 119.5782(3) yes
C1 C2 C3 120.0147(5) yes
C1 C2 C7 122.5857(3) yes
C3 C2 C7 117.3664(3) yes
C2 C3 C4 119.8999(3) yes
C15 C17 C16 118.1852(2) yes
C2 C1 C6 119.8431(4) yes
C4 C5 C6 120.0051(5) yes
C1 C6 C5 119.8993(3) yes
C3 C4 C5 119.8169(4) yes
C8 C9 C11 134.1371(3) yes
C10 C12 C11 109.1469(4) yes
C9 C11 C12 105.7042(5) yes
C14 C13 C16 117.8267(5) yes
C14 C13 C18 121.1817(2) yes
C16 C13 C18 120.9916(5) yes
C13 C16 C17 119.7365(5) yes
S1 N2 H8 109.4712(5) no
S1 N2 H10 109.4712(6) no
O1 C10 H4 126.3586(4) no
N1 C8 H5 110.0754(6) no
N3 C14 H13 118.3451(5) no
N1 C8 H2 110.0754(5) no
N3 C15 H12 118.2124(5) no
C7 O5 H7 120.0000(3) no
C1 N1 H1 118.2786(3) no
C8 N1 H1 118.2786(4) no
C18 N4 H16 120.0000(3) no
C18 N4 H17 120.0000(5) no
C2 C3 H6 120.0501(5) no
C9 C11 H9 127.1479(4) no
C12 C11 H9 127.1479(3) no
C10 C12 H11 125.4265(4) no
C11 C12 H11 125.4265(4) no
C9 C8 H5 110.0754(4) no
C9 C8 H2 110.0754(7) no
C13 C14 H13 118.3451(5) no
C17 C15 H12 118.2124(2) no
C12 C10 H4 126.3586(4) no
C13 C16 H14 120.1317(4) no
C17 C16 H14 120.1317(2) no
C15 C17 H15 120.9074(4) no
C16 C17 H15 120.9074(5) no
C5 C6 H3 120.0504(5) no
C1 C6 H3 120.0504(4) no
C4 C3 H6 120.0501(4) no
H8 N2 H10 109.4712(4) no
H16 N4 H17 120.0000(3) no
H2 C8 H5 110.0754(4) no

loop_
_geom_bond_atom_site_label_1
_geom_bond_atom_site_label_2
_geom_bond_distance
_geom_bond_publ_flag
S1 O3 1.582177(10) yes
S1 O4 1.391810(11) yes
S1 N2 1.493482(9) yes
O1 C10 1.366264(9) yes
N1 C8 1.410126(8) yes
N3 C15 1.394323(8) yes
C5 Cl1 1.738369(12) yes
C4 S1 1.832049(12) yes
C7 O2 1.215718(8) yes
C7 O5 1.336104(8) yes
C9 O1 1.370579(8) yes
C18 O6 1.242457(9) yes
C1 N1 1.368003(9) yes
C14 N3 1.344349(10) yes
C18 N4 1.327689(9) yes
C1 C6 1.402396(10) yes
C2 C3 1.404863(9) yes
C2 C7 1.487404(11) yes
C3 C4 1.400519(10) yes
C1 C2 1.402793(8) yes
C4 C5 1.403460(8) yes
C5 C6 1.404207(9) yes
C8 C9 1.553863(10) yes
C9 C11 1.341908(10) yes
C16 C17 1.411590(10) yes
C10 C12 1.334130(10) yes
C11 C12 1.425549(8) yes
C13 C14 1.384609(9) yes
C13 C16 1.410571(8) yes
C13 C18 1.457413(11) yes
C15 C17 1.345037(9) yes
O5 H7 0.820000(6) no
N2 H8 0.890000(7) no
N2 H10 0.890000(6) no
N1 H1 0.890000(6) no
N4 H16 0.890000(7) no
N4 H17 0.890000(6) no
C10 H4 0.930000(5) no
C11 H9 0.930000(7) no
C12 H11 0.930000(6) no
C8 H5 0.970000(7) no
C14 H13 0.930000(5) no
C8 H2 0.970000(6) no
C15 H12 0.930000(7) no
C16 H14 0.930000(6) no
C17 H15 0.930000(5) no
C3 H6 0.930000(6) no
C6 H3 0.930000(6) no

loop_
_cod_related_entry_id
_cod_related_entry_database
_cod_related_entry_code
1 ChemSpider 30661408
